data_1542432
loop_
_publ_author_name
'McGough, John S.'
'Butler, Samuel M.'
'Cade, Ian A.'
'Ingleson, Michael J.'

_publ_section_title
;
 Highly selective catalytic trans-hydroboration of alkynes mediated by
 borenium cations and B(C6F5)3
;
_journal_issue 5
_journal_name_full 'Chem. Sci.'
_journal_page_first 3384
_journal_paper_doi 10.1039/C5SC04798F
_journal_volume 7
_journal_year 2016
_chemical_compound_source 'University of Manchester'
_chemical_formula_moiety 'C15 H27 B1 N2'
_chemical_formula_sum 'C15 H27 B N2'
_chemical_formula_weight 246.20
_chemical_name_systematic 9-BBN(H)(IMe4)
_chemical_properties_physical 'Air-sensitive, Moisture-sensitive'
_space_group_IT_number 14
_symmetry_cell_setting monoclinic
_symmetry_space_group_name_Hall '-P 2ybc'
_symmetry_space_group_name_H-M 'P 1 21/c 1'
_atom_sites_solution_hydrogens difmap
_atom_sites_solution_primary other
_audit_update_record
;
2015-10-28 deposited with the CCDC.
2016-02-12 downloaded from the CCDC.
;
_cell_angle_alpha 90
_cell_angle_beta 93.641(5)
_cell_angle_gamma 90
_cell_formula_units_Z 4
_cell_length_a 7.3696(5)
_cell_length_b 11.5512(8)
_cell_length_c 17.0873(9)
_cell_measurement_reflns_used 1616
_cell_measurement_temperature 150.01(13)
_cell_measurement_theta_max 28.1220
_cell_measurement_theta_min 3.7180
_cell_volume 1451.67(16)
_computing_cell_refinement 'CrysAlisPro, Agilent Technologies,'
_computing_data_collection 'CrysAlisPro, Agilent Technologies,'
_computing_data_reduction 'CrysAlisPro, Agilent Technologies,'
_computing_molecular_graphics 'Ortep-3 for Windows: Farrugia, 2012'
_computing_publication_material 'CRYSTALS (Betteridge et al., 2003)'
_computing_structure_refinement 'CRYSTALS (Betteridge et al., 2003)'
_computing_structure_solution 'Superflip (Palatinus & Chapuis, 2007)'
_diffrn_ambient_temperature 150.01(13)
_diffrn_detector_area_resol_mean 8.0714
_diffrn_measured_fraction_theta_full 0.999
_diffrn_measured_fraction_theta_max 0.999
_diffrn_measurement_details
;
  1 omega  -79.00  -40.00   1.0000   77.3600
omega____ theta____ kappa____ phi______ frames
    -      -20.7110 -178.0000 -180.0000 39

  2 omega   -2.00   85.00   1.0000   77.3600
omega____ theta____ kappa____ phi______ frames
    -       21.3360   57.0000  150.0000 87

  3 omega  -47.00   52.00   1.0000   77.3600
omega____ theta____ kappa____ phi______ frames
    -       21.3360  -77.0000    0.0000 99

;
_diffrn_measurement_device_type 'SuperNova, Single source at offset), Eos'
_diffrn_measurement_method '\w scans'
_diffrn_radiation_monochromator mirror
_diffrn_radiation_source 'SuperNova (Mo) X-ray Source'
_diffrn_radiation_type 'Mo K\a'
_diffrn_radiation_wavelength 0.7107
_diffrn_reflns_av_R_equivalents 0.040
_diffrn_reflns_limit_h_max 6
_diffrn_reflns_limit_h_min -8
_diffrn_reflns_limit_k_max 13
_diffrn_reflns_limit_k_min -7
_diffrn_reflns_limit_l_max 20
_diffrn_reflns_limit_l_min -13
_diffrn_reflns_number 5165
_diffrn_reflns_theta_full 25.340
_diffrn_reflns_theta_max 25.340
_diffrn_reflns_theta_min 2.969
_diffrn_standards_number 0
_exptl_absorpt_coefficient_mu 0.065
_exptl_absorpt_correction_T_max 1.00000
_exptl_absorpt_correction_T_min 0.82417
_exptl_absorpt_correction_type multi-scan
_exptl_absorpt_process_details
;
CrysAlisPro, Agilent Technologies,
Version 1.171.36.24 (release 03-12-2012 CrysAlis171 .NET)
(compiled Dec  3 2012,18:21:49)
Empirical absorption correction using spherical harmonics,
 implemented in SCALE3 ABSPACK scaling algorithm.
;
_exptl_crystal_colour colourless
_exptl_crystal_density_diffrn 1.126
_exptl_crystal_density_method 'not measured'
_exptl_crystal_description plate
_exptl_crystal_F_000 544
_exptl_crystal_size_max 0.32
_exptl_crystal_size_mid 0.15
_exptl_crystal_size_min 0.02
_refine_diff_density_max 0.50
_refine_diff_density_min -0.44
_refine_ls_extinction_method None
_refine_ls_goodness_of_fit_ref 0.9866
_refine_ls_hydrogen_treatment constr
_refine_ls_matrix_type full
_refine_ls_number_parameters 163
_refine_ls_number_reflns 2642
_refine_ls_number_restraints 0
_refine_ls_R_factor_all 0.0862
_refine_ls_R_factor_gt 0.0516
_refine_ls_shift/su_max 0.0002395
_refine_ls_shift/su_mean 0.0000288
_refine_ls_structure_factor_coef Fsqd
_refine_ls_weighting_details
;
 Method= Modified Sheldrick 
 w=1/[\s^2^(F^2^) + ( 0.04P)^2^ + 1.09P] 
 ,where P=(max(Fo^2^,0) + 2Fc^2^)/3 
;
_refine_ls_weighting_scheme calc
_refine_ls_wR_factor_all 0.1277
_refine_ls_wR_factor_gt 0.1162
_refine_ls_wR_factor_ref 0.1277
_reflns_limit_h_max 8
_reflns_limit_h_min -8
_reflns_limit_k_max 13
_reflns_limit_k_min 0
_reflns_limit_l_max 20
_reflns_limit_l_min 0
_reflns_number_gt 1810
_reflns_number_total 2652
_reflns_threshold_expression I>2.0\s(I)
_oxford_diffrn_Wilson_B_factor 1.69
_oxford_diffrn_Wilson_scale 2.70
_oxford_refine_ls_r_factor_ref 0.0862
_oxford_refine_ls_scale 0.711(2)
_oxford_reflns_number_all 2642
_oxford_reflns_threshold_expression_ref I>-3.0\s(I)
_cod_data_source_file c5sc04798f2.cif
_cod_data_source_block 1
_cod_depositor_comments
;
The following automatic conversions were performed:

'_atom_sites_solution_primary' value 'Other' changed to 'other'
according to
/usr/data/users/saulius/crontab/automatic-downloads/rss-feeds/RSC/lib/dictionaries/cif_core.dic
dictionary named 'cif_core.dic' version 2.4.2 from 2011-04-26.

Automatic conversion script
Id: cif_fix_values 4268 2015-11-12 08:31:59Z antanas 

 Adding full bibliography for 1542431--1542434.cif.
;
_cod_original_cell_volume 1451.65(16)
_cod_original_sg_symbol_H-M 'P 1 21/c 1 '
_cod_original_formula_sum 'C15 H27 B1 N2'
_cod_database_code 1542432

loop_
_symmetry_equiv_pos_as_xyz
x,y,z
-x,-y,-z
-x,y+1/2,-z+1/2
x,-y+1/2,z+1/2

loop_
_atom_site_label
_atom_site_type_symbol
_atom_site_fract_x
_atom_site_fract_y
_atom_site_fract_z
_atom_site_U_iso_or_equiv
_atom_site_occupancy
_atom_site_adp_type
_atom_site_refinement_flags_posn
N1 N 0.5353(2) 0.86322(16) 0.58505(9) 0.0193 1.0000 Uani .
C2 C 0.6405(3) 0.7749(2) 0.56162(11) 0.0190 1.0000 Uani .
N3 N 0.5503(2) 0.73582(17) 0.49502(9) 0.0210 1.0000 Uani .
C4 C 0.3898(3) 0.7974(2) 0.47830(12) 0.0249 1.0000 Uani .
C5 C 0.3812(3) 0.8781(2) 0.53439(12) 0.0236 1.0000 Uani .
C6 C 0.2401(3) 0.9680(2) 0.54790(15) 0.0356 1.0000 Uani .
C7 C 0.2594(3) 0.7672(3) 0.41071(14) 0.0389 1.0000 Uani .
C8 C 0.6179(3) 0.6476(2) 0.44304(12) 0.0297 1.0000 Uani .
B9 B 0.8353(3) 0.7206(2) 0.59530(13) 0.0195 1.0000 Uani .
C10 C 0.8217(3) 0.5822(2) 0.61494(12) 0.0221 1.0000 Uani .
C11 C 1.0167(3) 0.5335(2) 0.62177(13) 0.0280 1.0000 Uani .
C12 C 1.1370(3) 0.5932(2) 0.68607(14) 0.0305 1.0000 Uani .
C13 C 1.1345(3) 0.7243(2) 0.67902(13) 0.0282 1.0000 Uani .
C14 C 0.9410(3) 0.7760(2) 0.67400(11) 0.0207 1.0000 Uani .
C15 C 0.8451(3) 0.7483(2) 0.75054(12) 0.0247 1.0000 Uani .
C16 C 0.6832(3) 0.6665(2) 0.73820(12) 0.0276 1.0000 Uani .
C17 C 0.7230(3) 0.5581(2) 0.69135(12) 0.0246 1.0000 Uani .
C18 C 0.5728(3) 0.9373(2) 0.65306(12) 0.0278 1.0000 Uani .
H61 H 0.1448 0.9605 0.5073 0.0517 1.0000 Uiso R
H63 H 0.2945 1.0448 0.5453 0.0510 1.0000 Uiso R
H62 H 0.1908 0.9560 0.5982 0.0512 1.0000 Uiso R
H71 H 0.1558 0.8178 0.4114 0.0569 1.0000 Uiso R
H73 H 0.3157 0.7778 0.3621 0.0561 1.0000 Uiso R
H72 H 0.2201 0.6875 0.4151 0.0572 1.0000 Uiso R
H81 H 0.5976 0.6740 0.3894 0.0409 1.0000 Uiso R
H83 H 0.7471 0.6370 0.4541 0.0407 1.0000 Uiso R
H82 H 0.5545 0.5758 0.4498 0.0408 1.0000 Uiso R
H101 H 0.7571 0.5402 0.5720 0.0251 1.0000 Uiso R
H112 H 1.0114 0.4504 0.6342 0.0320 1.0000 Uiso R
H111 H 1.0730 0.5438 0.5716 0.0316 1.0000 Uiso R
H121 H 1.0960 0.5716 0.7374 0.0345 1.0000 Uiso R
H122 H 1.2612 0.5644 0.6835 0.0351 1.0000 Uiso R
H132 H 1.2001 0.7570 0.7256 0.0322 1.0000 Uiso R
H131 H 1.1957 0.7468 0.6321 0.0311 1.0000 Uiso R
H141 H 0.9560 0.8616 0.6700 0.0236 1.0000 Uiso R
H152 H 0.8058 0.8191 0.7739 0.0292 1.0000 Uiso R
H151 H 0.9322 0.7106 0.7875 0.0290 1.0000 Uiso R
H161 H 0.6444 0.6429 0.7900 0.0303 1.0000 Uiso R
H162 H 0.5816 0.7095 0.7106 0.0309 1.0000 Uiso R
H171 H 0.7984 0.5051 0.7258 0.0276 1.0000 Uiso R
H172 H 0.6083 0.5183 0.6784 0.0267 1.0000 Uiso R
H182 H 0.5571 1.0177 0.6375 0.0388 1.0000 Uiso R
H181 H 0.6961 0.9246 0.6728 0.0394 1.0000 Uiso R
H183 H 0.4893 0.9185 0.6926 0.0389 1.0000 Uiso R
H1 H 0.9245 0.7371 0.5429 0.0318 1.0000 Uiso R

loop_
_atom_site_aniso_label
_atom_site_aniso_U_11
_atom_site_aniso_U_22
_atom_site_aniso_U_33
_atom_site_aniso_U_23
_atom_site_aniso_U_13
_atom_site_aniso_U_12
N1 0.0193(9) 0.0201(12) 0.0185(8) 0.0023(8) 0.0017(7) 0.0030(8)
C2 0.0195(11) 0.0220(14) 0.0154(9) 0.0027(9) 0.0012(8) -0.0007(10)
N3 0.0234(10) 0.0228(12) 0.0163(8) 0.0010(8) -0.0026(7) -0.0002(9)
C4 0.0193(11) 0.0296(16) 0.0250(11) 0.0065(10) -0.0043(9) 0.0002(10)
C5 0.0166(11) 0.0260(15) 0.0280(11) 0.0098(10) 0.0004(9) 0.0011(10)
C6 0.0251(13) 0.0368(18) 0.0450(14) 0.0093(13) 0.0044(10) 0.0111(12)
C7 0.0348(14) 0.0442(19) 0.0352(13) 0.0055(12) -0.0165(11) -0.0020(13)
C8 0.0392(14) 0.0327(17) 0.0167(10) -0.0051(10) -0.0012(9) 0.0012(12)
B9 0.0164(12) 0.0233(16) 0.0189(11) 0.0016(10) 0.0007(9) 0.0035(11)
C10 0.0200(11) 0.0242(15) 0.0216(10) -0.0004(10) -0.0020(8) 0.0029(10)
C11 0.0263(12) 0.0230(15) 0.0347(12) 0.0058(11) 0.0026(9) 0.0061(11)
C12 0.0161(11) 0.0379(18) 0.0366(13) 0.0129(12) -0.0041(9) 0.0042(11)
C13 0.0206(12) 0.0353(17) 0.0281(11) 0.0063(11) -0.0046(9) -0.0057(11)
C14 0.0206(11) 0.0194(14) 0.0219(10) 0.0023(9) -0.0012(8) -0.0032(10)
C15 0.0276(12) 0.0286(16) 0.0173(10) 0.0004(9) -0.0024(8) -0.0028(11)
C16 0.0289(12) 0.0315(16) 0.0229(11) 0.0033(10) 0.0043(9) -0.0031(11)
C17 0.0212(11) 0.0243(16) 0.0281(11) 0.0040(10) -0.0009(9) -0.0025(10)
C18 0.0347(13) 0.0232(15) 0.0257(11) -0.0036(10) 0.0028(9) 0.0046(11)

loop_
_atom_type_symbol
_atom_type_scat_dispersion_real
_atom_type_scat_dispersion_imag
_atom_type_scat_Cromer_Mann_a1
_atom_type_scat_Cromer_Mann_b1
_atom_type_scat_Cromer_Mann_a2
_atom_type_scat_Cromer_Mann_b2
_atom_type_scat_Cromer_Mann_a3
_atom_type_scat_Cromer_Mann_b3
_atom_type_scat_Cromer_Mann_a4
_atom_type_scat_Cromer_Mann_b4
_atom_type_scat_Cromer_Mann_c
_atom_type_scat_source
C 0.0033 0.0016 2.3100 20.8439 1.0200 10.2075 1.5886 0.5687 0.8650 51.6512 0.2156 'International Tables Vol C 4.2.6.8 and 6.1.1.4'
H 0.0000 0.0000 0.4930 10.5109 0.3229 26.1257 0.1402 3.1424 0.0408 57.7998 0.0030 'International Tables Vol C 4.2.6.8 and 6.1.1.4'
B 0.0013 0.0007 2.0545 23.2185 1.3326 1.0210 1.0979 60.3498 0.7068 0.1403 -0.1932 'International Tables Vol C 4.2.6.8 and 6.1.1.4'
N 0.0061 0.0033 12.2126 0.0057 3.1322 9.8933 2.0125 28.9975 1.1663 0.5826 -11.5290 'International Tables Vol C 4.2.6.8 and 6.1.1.4'

loop_
_geom_angle_atom_site_label_1
_geom_angle_atom_site_label_2
_geom_angle_atom_site_label_3
_geom_angle
_geom_angle_publ_flag
C2 N1 C5 111.55(18) yes
C2 N1 C18 126.50(17) yes
C5 N1 C18 121.94(19) yes
N1 C2 N3 103.79(17) yes
N1 C2 B9 133.54(18) yes
N3 C2 B9 122.62(19) yes
C2 N3 C4 111.47(18) yes
C2 N3 C8 125.01(18) yes
C4 N3 C8 123.33(18) yes
N3 C4 C5 106.63(18) yes
N3 C4 C7 122.3(2) yes
C5 C4 C7 131.0(2) yes
N1 C5 C4 106.54(19) yes
N1 C5 C6 122.4(2) yes
C4 C5 C6 131.1(2) yes
C5 C6 H61 108.0 no
C5 C6 H63 109.4 no
H61 C6 H63 109.5 no
C5 C6 H62 110.0 no
H61 C6 H62 109.3 no
H63 C6 H62 110.5 no
C4 C7 H71 108.7 no
C4 C7 H73 110.2 no
H71 C7 H73 108.7 no
C4 C7 H72 110.0 no
H71 C7 H72 109.6 no
H73 C7 H72 109.6 no
N3 C8 H81 108.5 no
N3 C8 H83 109.8 no
H81 C8 H83 108.4 no
N3 C8 H82 110.0 no
H81 C8 H82 109.8 no
H83 C8 H82 110.3 no
C2 B9 C10 112.47(18) yes
C2 B9 C14 119.94(19) yes
C10 B9 C14 104.17(17) yes
C2 B9 H1 101.1 no
C10 B9 H1 111.3 no
C14 B9 H1 107.8 no
B9 C10 C11 107.62(18) yes
B9 C10 C17 112.55(18) yes
C11 C10 C17 110.73(18) yes
B9 C10 H101 111.3 no
C11 C10 H101 106.4 no
C17 C10 H101 108.0 no
C10 C11 C12 112.65(19) yes
C10 C11 H112 108.8 no
C12 C11 H112 108.2 no
C10 C11 H111 109.5 no
C12 C11 H111 108.3 no
H112 C11 H111 109.3 no
C11 C12 C13 112.84(18) yes
C11 C12 H121 109.3 no
C13 C12 H121 108.8 no
C11 C12 H122 108.4 no
C13 C12 H122 110.0 no
H121 C12 H122 107.3 no
C12 C13 C14 113.38(19) yes
C12 C13 H132 108.5 no
C14 C13 H132 107.6 no
C12 C13 H131 109.0 no
C14 C13 H131 108.9 no
H132 C13 H131 109.5 no
C13 C14 B9 106.48(17) yes
C13 C14 C15 109.90(17) yes
B9 C14 C15 112.97(17) yes
C13 C14 H141 106.3 no
B9 C14 H141 112.3 no
C15 C14 H141 108.6 no
C14 C15 C16 113.80(17) yes
C14 C15 H152 109.8 no
C16 C15 H152 109.3 no
C14 C15 H151 108.7 no
C16 C15 H151 106.9 no
H152 C15 H151 108.3 no
C15 C16 C17 113.96(19) yes
C15 C16 H161 108.4 no
C17 C16 H161 108.7 no
C15 C16 H162 108.4 no
C17 C16 H162 109.0 no
H161 C16 H162 108.2 no
C16 C17 C10 114.12(19) yes
C16 C17 H171 108.3 no
C10 C17 H171 109.4 no
C16 C17 H172 108.3 no
C10 C17 H172 109.7 no
H171 C17 H172 106.7 no
N1 C18 H182 109.3 no
N1 C18 H181 108.5 no
H182 C18 H181 109.7 no
N1 C18 H183 109.2 no
H182 C18 H183 109.7 no
H181 C18 H183 110.5 no

loop_
_geom_bond_atom_site_label_1
_geom_bond_atom_site_label_2
_geom_bond_distance
_geom_bond_publ_flag
N1 C2 1.357(3) yes
N1 C5 1.394(3) yes
N1 C18 1.456(3) yes
C2 N3 1.358(3) yes
C2 B9 1.637(3) yes
N3 C4 1.394(3) yes
N3 C8 1.460(3) yes
C4 C5 1.341(3) yes
C4 C7 1.496(3) yes
C5 C6 1.498(3) yes
C6 H61 0.960 no
C6 H63 0.975 no
C6 H62 0.964 no
C7 H71 0.962 no
C7 H73 0.960 no
C7 H72 0.969 no
C8 H81 0.968 no
C8 H83 0.967 no
C8 H82 0.962 no
B9 C10 1.638(4) yes
B9 C14 1.641(3) yes
B9 H1 1.160 no
C10 C11 1.541(3) yes
C10 C17 1.559(3) yes
C10 H101 0.978 no
C11 C12 1.531(3) yes
C11 H112 0.985 no
C11 H111 0.984 no
C12 C13 1.519(4) yes
C12 H121 0.979 no
C12 H122 0.977 no
C13 C14 1.544(3) yes
C13 H132 0.980 no
C13 H131 0.979 no
C14 C15 1.559(3) yes
C14 H141 0.997 no
C15 C16 1.526(3) yes
C15 H152 0.964 no
C15 H151 0.974 no
C16 C17 1.525(3) yes
C16 H161 0.987 no
C16 H162 0.993 no
C17 H171 0.994 no
C17 H172 0.975 no
C18 H182 0.970 no
C18 H181 0.960 no
C18 H183 0.967 no

loop_
_geom_hbond_atom_site_label_D
_geom_hbond_atom_site_label_H
_geom_hbond_atom_site_label_A
_geom_hbond_angle_DHA
_geom_hbond_distance_DH
_geom_hbond_distance_HA
_geom_hbond_distance_DA
_geom_hbond_publ_flag
C18 H181 C14 141.04 0.960 2.490 3.293(3) yes
